data_7205046
loop_
_publ_author_name
'Kennedy, Alan R.'
'Smith, W. Ewen'
'Tackley, Daniel R.'
'David, William I. F.'
'Shankland, Kenneth'
'Brown, Bev'
'Teat, Simon J.'

_publ_section_title
;
 Tetraaryl biphenyl diamine hole transport materials: a structural study
 utilizing both single crystal and high resolution powder diffraction
;
_journal_issue 2
_journal_name_full 'Journal of Materials Chemistry'
_journal_page_first 168
_journal_paper_doi 10.1039/b107278c
_journal_volume 12
_journal_year 2002
_chemical_formula_moiety 'C38 H32 N2'
_chemical_formula_sum 'C38 H32 N2'
_chemical_formula_weight 516.66
_chemical_name_systematic
; 
N,N'-diphenyl-N,N'-bis(4,4'-methylphenyl)-[(1,1'-biphenyl)]-4,4'-diamine
;
_space_group_IT_number 14
_symmetry_cell_setting monoclinic
_symmetry_space_group_name_Hall '-P 2yn'
_symmetry_space_group_name_H-M 'P 1 21/n 1'
_cell_angle_alpha 90.0
_cell_angle_beta 117.825(2)
_cell_angle_gamma 90.0
_cell_formula_units_Z 4
_cell_length_a 20.9674(3)
_cell_length_b 14.5059(2)
_cell_length_c 10.9862(1)
_cell_measurement_temperature 295
_cell_volume 2955.12(8)
_computing_cell_refinement 'DASH V1.0'
_computing_data_collection 'BM16 instrument software'
_computing_data_reduction 'BM16 instrument software'
_computing_structure_refinement 'DASH V1.0'
_computing_structure_solution 'DASH V1.0'
_diffrn_ambient_temperature 295
_diffrn_detector 'multiple crystal analyser'
_diffrn_measurement_device_type '2 circle diffractometer'
_diffrn_radiation_monochromator 'Si 111'
_diffrn_radiation_wavelength 0.80008
_diffrn_source synchrotron
_diffrn_source_type 'ESRF BM16'
_pd_char_colour white
_pd_instr_location
;
BM16 diffractometer, ESRF, Grenoble, France
;
_pd_meas_2theta_range_inc 0.005
_pd_meas_2theta_range_max 22.000
_pd_meas_2theta_range_min 3.000
_pd_meas_number_of_points 3801
_pd_meas_scan_method step
_pd_prep_temperature 295
_pd_proc_2theta_range_inc 0.005
_pd_proc_2theta_range_max 22.000
_pd_proc_2theta_range_min 3.000
_pd_proc_ls_background_function 'Chebyshev polynomial'
_pd_proc_ls_pref_orient_corr
;? 
?
;
_pd_proc_ls_profile_function
;
Voigt with axial divergence correction
;
_pd_proc_ls_prof_R_factor 0.096
_pd_proc_ls_prof_wR_expected 0.037
_pd_proc_ls_prof_wR_factor 0.126
_pd_proc_wavelength 0.8008
_pd_spec_mounting '1.0mm borosilicate capillary'
_pd_spec_mount_mode transmission
_pd_spec_shape cylinder
_pd_spec_size_axial 10
_pd_spec_size_equat 1
_refine_ls_extinction_method none
_refine_ls_goodness_of_fit_all 3.26
_refine_ls_hydrogen_treatment undef
_refine_ls_matrix_type fullcycle
_refine_ls_number_constraints 0
_refine_ls_number_parameters 11
_refine_ls_number_restraints 0
_refine_ls_weighting_scheme sigma
_cod_data_source_file b107278c.txt
_cod_data_source_block protran4-powder
_cod_depositor_comments
;
The following automatic conversions were performed:
'_symmetry_cell_setting' value 'Monoclinic' changed to 'monoclinic'
according to '/home/saulius/struct/CIF-dictionaries/cif_core.dic'
dictionary named 'cif_core.dic' version 2.4.1 from 2010-06-29.

Automatic conversion script
Id: cif_fix_enum 1527 2010-12-29 10:47:43Z saulius 
;
_cod_original_cell_volume 2955.0
_cod_database_code 7205046

loop_
_atom_site_label
_atom_site_fract_x
_atom_site_fract_y
_atom_site_fract_z
_atom_site_occupancy
_atom_site_adp_type
_atom_site_B_iso_or_equiv
C1 -0.10853 0.45223 0.14604 1.0 Biso 3.0
C2 -0.05898 0.41596 0.27356 1.0 Biso 3.0
C3 0.01151 0.45036 0.34050 1.0 Biso 3.0
C4 0.03247 0.52104 0.27992 1.0 Biso 3.0
C5 -0.01708 0.55731 0.15240 1.0 Biso 3.0
C6 -0.08758 0.52291 0.08546 1.0 Biso 3.0
C7 0.10699 0.55741 0.35068 1.0 Biso 3.0
C8 0.13944 0.57637 0.49190 1.0 Biso 3.0
C9 0.20994 0.61077 0.55884 1.0 Biso 3.0
C10 0.24799 0.62622 0.48456 1.0 Biso 3.0
C11 0.21553 0.60726 0.34335 1.0 Biso 3.0
C12 0.14504 0.57286 0.27641 1.0 Biso 3.0
C13 0.34903 0.70087 0.47500 1.0 Biso 3.0
C14 0.41499 0.66847 0.48890 1.0 Biso 3.0
C15 0.44554 0.70872 0.41239 1.0 Biso 3.0
C16 0.41012 0.78137 0.32199 1.0 Biso 3.0
C17 0.34416 0.81378 0.30810 1.0 Biso 3.0
C18 0.31361 0.77353 0.38460 1.0 Biso 3.0
C19 0.35843 0.65478 0.69495 1.0 Biso 3.0
C20 0.36071 0.57184 0.76202 1.0 Biso 3.0
C21 0.40066 0.56599 0.90547 1.0 Biso 3.0
C22 0.43834 0.64309 0.98184 1.0 Biso 3.0
C23 0.43607 0.72603 0.91476 1.0 Biso 3.0
C24 0.39611 0.73188 0.77132 1.0 Biso 3.0
C25 0.48114 0.63683 1.13553 1.0 Biso 3.0
C26 -0.19095 0.32254 0.06643 1.0 Biso 3.0
C27 -0.14541 0.26518 0.03922 1.0 Biso 3.0
C28 -0.15734 0.16989 0.02655 1.0 Biso 3.0
C29 -0.21481 0.13196 0.04108 1.0 Biso 3.0
C30 -0.26036 0.18932 0.06828 1.0 Biso 3.0
C31 -0.24843 0.28461 0.08096 1.0 Biso 3.0
C32 -0.23759 0.47871 0.02483 1.0 Biso 3.0
C33 -0.29543 0.46273 -0.10585 1.0 Biso 3.0
C34 -0.35400 0.52362 -0.16012 1.0 Biso 3.0
C35 -0.35473 0.60048 -0.08371 1.0 Biso 3.0
C36 -0.29690 0.61645 0.04697 1.0 Biso 3.0
C37 -0.23833 0.55557 0.10124 1.0 Biso 3.0
C38 -0.41748 0.66571 -0.14185 1.0 Biso 3.0
N1 -0.17903 0.41783 0.07910 1.0 Biso 3.0
N2 0.31848 0.66062 0.55151 1.0 Biso 3.0
H2 -0.07395 0.36547 0.31683 1.0 Biso 3.0
H3 0.04690 0.42445 0.43158 1.0 Biso 3.0
H5 -0.00211 0.60780 0.10913 1.0 Biso 3.0
H6 -0.12296 0.54882 -0.00562 1.0 Biso 3.0
H8 0.11227 0.56534 0.54495 1.0 Biso 3.0
H9 0.23312 0.62431 0.65971 1.0 Biso 3.0
H11 0.24271 0.61829 0.29030 1.0 Biso 3.0
H12 0.12185 0.55931 0.17554 1.0 Biso 3.0
H14 0.44029 0.61657 0.55347 1.0 Biso 3.0
H15 0.49265 0.68557 0.42232 1.0 Biso 3.0
H16 0.43194 0.81012 0.26735 1.0 Biso 3.0
H17 0.31886 0.86567 0.24353 1.0 Biso 3.0
H18 0.26650 0.79667 0.37468 1.0 Biso 3.0
H20 0.33380 0.51677 0.70747 1.0 Biso 3.0
H21 0.40229 0.50675 0.95338 1.0 Biso 3.0
H23 0.46298 0.78110 0.96932 1.0 Biso 3.0
H24 0.39449 0.79112 0.72341 1.0 Biso 3.0
H25A 0.47691 0.57322 1.16612 1.0 Biso 3.0
H25B 0.53296 0.65065 1.16421 1.0 Biso 3.0
H25C 0.46215 0.68244 1.17886 1.0 Biso 3.0
H27 -0.10436 0.29227 0.02884 1.0 Biso 3.0
H28 -0.12481 0.12892 0.00712 1.0 Biso 3.0
H29 -0.22333 0.06390 0.03203 1.0 Biso 3.0
H30 -0.30141 0.16223 0.07866 1.0 Biso 3.0
H31 -0.28096 0.32558 0.10039 1.0 Biso 3.0
H33 -0.29490 0.40783 -0.16043 1.0 Biso 3.0
H34 -0.39531 0.51221 -0.25346 1.0 Biso 3.0
H36 -0.29743 0.67135 0.10155 1.0 Biso 3.0
H37 -0.19702 0.56698 0.19458 1.0 Biso 3.0
H38A -0.45364 0.64414 -0.23529 1.0 Biso 3.0
H38B -0.44041 0.66777 -0.07993 1.0 Biso 3.0
H38C -0.40029 0.72876 -0.14915 1.0 Biso 3.0

loop_
_atom_site_aniso_label
_atom_site_aniso_U_11
_atom_site_aniso_U_22
_atom_site_aniso_U_33
_atom_site_aniso_U_12
_atom_site_aniso_U_13
_atom_site_aniso_U_23
_atom_site_aniso_type_symbol
? ? ? ? ? ? ? ?

loop_
_atom_type_symbol
_atom_type_description
_atom_type_scat_source
N N 'International Tables Vol C Table 6.1.1.4'
C C 'International Tables Vol C Table 6.1.1.4'
H H 'International Tables Vol C Table 6.1.1.4'

loop_
_geom_angle_atom_site_label_1
_geom_angle_atom_site_label_2
_geom_angle_atom_site_label_3
_geom_angle
_geom_angle_site_symmetry_1
_geom_angle_site_symmetry_2
_geom_angle_site_symmetry_3
C1 N1 C26 119.99 . . .
C1 N1 C32 120.00 . . .
C26 N1 C32 120.01 . . .
C10 N2 C13 119.99 . . .
C10 N2 C19 120.01 . . .
C13 N2 C19 120.00 . . .
N1 C1 C2 120.01 . . .
N1 C1 C6 120.00 . . .
C2 C1 C6 120.00 . . .
C1 C2 C3 120.01 . . .
C2 C3 C4 120.00 . . .
C3 C4 C5 119.99 . . .
C3 C4 C7 120.00 . . .
C5 C4 C7 120.00 . . .
C4 C5 C6 120.01 . . .
C1 C6 C5 120.00 . . .
C4 C7 C8 120.00 . . .
C4 C7 C12 120.00 . . .
C8 C7 C12 120.00 . . .
C7 C8 C9 120.00 . . .
C8 C9 C10 120.00 . . .
N2 C10 C9 119.99 . . .
N2 C10 C11 120.01 . . .
C9 C10 C11 119.99 . . .
C10 C11 C12 120.01 . . .
C7 C12 C11 120.00 . . .
N2 C13 C14 120.00 . . .
N2 C13 C18 120.00 . . .
C14 C13 C18 120.00 . . .
C13 C14 C15 120.00 . . .
C14 C15 C16 120.00 . . .
C15 C16 C17 120.00 . . .
C16 C17 C18 120.00 . . .
C13 C18 C17 120.00 . . .
N2 C19 C20 120.00 . . .
N2 C19 C24 120.00 . . .
C20 C19 C24 120.00 . . .
C19 C20 C21 120.00 . . .
C20 C21 C22 119.99 . . .
C21 C22 C23 120.00 . . .
C21 C22 C25 120.00 . . .
C23 C22 C25 120.00 . . .
C22 C23 C24 120.00 . . .
C19 C24 C23 120.00 . . .
N1 C26 C27 120.01 . . .
N1 C26 C31 119.99 . . .
C27 C26 C31 120.00 . . .
C26 C27 C28 120.00 . . .
C27 C28 C29 120.00 . . .
C28 C29 C30 120.00 . . .
C29 C30 C31 120.00 . . .
C26 C31 C30 120.00 . . .
N1 C32 C33 120.00 . . .
N1 C32 C37 120.00 . . .
C33 C32 C37 120.00 . . .
C32 C33 C34 120.00 . . .
C33 C34 C35 120.00 . . .
C34 C35 C36 120.00 . . .
C34 C35 C38 120.00 . . .
C36 C35 C38 120.00 . . .
C35 C36 C37 120.00 . . .
C32 C37 C36 120.00 . . .

loop_
_geom_bond_atom_site_label_1
_geom_bond_atom_site_label_2
_geom_bond_distance
_geom_bond_site_symmetry_1
_geom_bond_site_symmetry_2
N1 C1 1.4000 . .
N1 C26 1.4000 . .
N1 C32 1.3998 . .
N2 C10 1.3999 . .
N2 C13 1.4001 . .
N2 C19 1.4000 . .
C1 C2 1.4000 . .
C1 C6 1.4000 . .
C2 C3 1.3999 . .
C3 C4 1.4001 . .
C4 C5 1.4000 . .
C4 C7 1.4799 . .
C5 C6 1.4000 . .
C7 C8 1.4001 . .
C7 C12 1.4001 . .
C8 C9 1.4000 . .
C9 C10 1.4002 . .
C10 C11 1.4000 . .
C11 C12 1.3999 . .
C13 C14 1.3999 . .
C13 C18 1.4001 . .
C14 C15 1.4001 . .
C15 C16 1.4000 . .
C16 C17 1.4000 . .
C17 C18 1.4000 . .
C19 C20 1.3999 . .
C19 C24 1.4001 . .
C20 C21 1.4001 . .
C21 C22 1.4001 . .
C22 C23 1.4000 . .
C22 C25 1.5000 . .
C23 C24 1.4000 . .
C26 C27 1.4000 . .
C26 C31 1.4001 . .
C27 C28 1.4000 . .
C28 C29 1.3999 . .
C29 C30 1.4001 . .
C30 C31 1.4000 . .
C32 C33 1.4001 . .
C32 C37 1.4001 . .
C33 C34 1.4001 . .
C34 C35 1.4000 . .
C35 C36 1.4000 . .
C35 C38 1.4999 . .
C36 C37 1.4000 . .
C2 H2 1.0001 . .
C3 H3 1.0000 . .
C5 H5 1.0001 . .
C6 H6 0.9999 . .
C8 H8 0.9999 . .
C9 H9 1.0000 . .
C11 H11 1.0001 . .
C12 H12 1.0000 . .
C14 H14 1.0001 . .
C15 H15 0.9999 . .
C16 H16 1.0000 . .
C17 H17 0.9999 . .
C18 H18 0.9999 . .
C20 H20 1.0000 . .
C21 H21 0.9999 . .
C23 H23 1.0000 . .
C24 H24 1.0000 . .
C25 H25A 1.0000 . .
C25 H25B 1.0002 . .
C25 H25C 0.9999 . .
C27 H27 0.9999 . .
C28 H28 1.0000 . .
C29 H29 1.0000 . .
C30 H30 0.9999 . .
C31 H31 1.0000 . .
C33 H33 1.0001 . .
C34 H34 1.0000 . .
C36 H36 1.0001 . .
C37 H37 1.0000 . .
C38 H38A 1.0000 . .
C38 H38B 1.0001 . .
C38 H38C 0.9999 . .

loop_
_geom_torsion_atom_site_label_1
_geom_torsion_atom_site_label_2
_geom_torsion_atom_site_label_3
_geom_torsion_atom_site_label_4
_geom_torsion
_geom_torsion_site_symmetry_1
_geom_torsion_site_symmetry_2
_geom_torsion_site_symmetry_3
_geom_torsion_site_symmetry_4
_geom_torsion_publ_flag
C26 N1 C1 C2 -47.48 . . . . no
C32 N1 C1 C2 132.53 . . . . no
C26 N1 C1 C6 132.52 . . . . no
C32 N1 C1 C6 -47.47 . . . . no
C1 N1 C32 C33 136.55 . . . . no
C1 N1 C26 C27 -38.85 . . . . no
C32 N1 C26 C27 141.15 . . . . no
C26 N1 C32 C37 136.54 . . . . no
C26 N1 C32 C33 -43.44 . . . . no
C1 N1 C32 C37 -43.47 . . . . no
C1 N1 C26 C31 141.16 . . . . no
C32 N1 C26 C31 -38.85 . . . . no
C19 N2 C13 C18 -125.41 . . . . no
C13 N2 C19 C24 46.98 . . . . no
C19 N2 C10 C9 18.45 . . . . no
C10 N2 C13 C18 54.59 . . . . no
C13 N2 C19 C20 -133.01 . . . . no
C10 N2 C13 C14 -125.42 . . . . no
C19 N2 C13 C14 54.58 . . . . no
C13 N2 C10 C9 -161.55 . . . . no
C10 N2 C19 C24 -133.02 . . . . no
C10 N2 C19 C20 46.99 . . . . no
C13 N2 C10 C11 18.45 . . . . no
C19 N2 C10 C11 -161.55 . . . . no
N1 C1 C6 C5 -179.98 . . . . no
C6 C1 C2 C3 0.00 . . . . no
N1 C1 C2 C3 -180.00 . . . . no
C2 C1 C6 C5 0.00 . . . . no
C1 C2 C3 C4 0.00 . . . . no
C2 C3 C4 C5 0.00 . . . . no
C2 C3 C4 C7 -180.00 . . . . no
C3 C4 C5 C6 0.00 . . . . no
C5 C4 C7 C8 135.49 . . . . no
C5 C4 C7 C12 -44.51 . . . . no
C7 C4 C5 C6 -179.98 . . . . no
C3 C4 C7 C12 135.50 . . . . no
C3 C4 C7 C8 -44.50 . . . . no
C4 C5 C6 C1 0.00 . . . . no
C8 C7 C12 C11 0.00 . . . . no
C4 C7 C12 C11 -180.00 . . . . no
C12 C7 C8 C9 0.00 . . . . no
C4 C7 C8 C9 180.00 . . . . no
C7 C8 C9 C10 0.00 . . . . no
C8 C9 C10 N2 179.98 . . . . no
C8 C9 C10 C11 0.00 . . . . no
C9 C10 C11 C12 0.00 . . . . no
N2 C10 C11 C12 180.00 . . . . no
C10 C11 C12 C7 0.00 . . . . no
N2 C13 C14 C15 -180.00 . . . . no
N2 C13 C18 C17 180.00 . . . . no
C18 C13 C14 C15 -0.02 . . . . no
C14 C13 C18 C17 0.02 . . . . no
C13 C14 C15 C16 0.02 . . . . no
C14 C15 C16 C17 0.02 . . . . no
C15 C16 C17 C18 0.00 . . . . no
C16 C17 C18 C13 0.00 . . . . no
N2 C19 C20 C21 -180.00 . . . . no
N2 C19 C24 C23 -179.98 . . . . no
C20 C19 C24 C23 0.00 . . . . no
C24 C19 C20 C21 0.00 . . . . no
C19 C20 C21 C22 0.00 . . . . no
C20 C21 C22 C25 180.00 . . . . no
C20 C21 C22 C23 0.00 . . . . no
C25 C22 C23 C24 -180.00 . . . . no
C21 C22 C23 C24 0.00 . . . . no
C22 C23 C24 C19 -0.02 . . . . no
N1 C26 C27 C28 -180.00 . . . . no
C31 C26 C27 C28 0.00 . . . . no
N1 C26 C31 C30 180.00 . . . . no
C27 C26 C31 C30 0.02 . . . . no
C26 C27 C28 C29 0.00 . . . . no
C27 C28 C29 C30 0.00 . . . . no
C28 C29 C30 C31 0.00 . . . . no
C29 C30 C31 C26 0.00 . . . . no
N1 C32 C33 C34 179.98 . . . . no
C37 C32 C33 C34 0.00 . . . . no
N1 C32 C37 C36 -180.00 . . . . no
C33 C32 C37 C36 0.00 . . . . no
C32 C33 C34 C35 -0.02 . . . . no
C33 C34 C35 C36 -0.02 . . . . no
C33 C34 C35 C38 -179.98 . . . . no
C34 C35 C36 C37 0.02 . . . . no
C38 C35 C36 C37 -180.00 . . . . no
C35 C36 C37 C32 0.00 . . . . no
